data_7249719
loop_
_publ_author_name
'Zeng, Fei'
'Tang, Lin Li'
'Wang, Jian-Hao'
'Sun, Bin'
'Ding, Man Hua'
'Li, Qin-Chun'

_publ_section_title
;
 Benzoimidazole-2-one based macrocyclic arenes: Synthesis, and
 Solvent-induced structural changes
;
_journal_name_full CrystEngComm
_journal_paper_doi 10.1039/D4CE01150C
_journal_year 2025
_chemical_formula_moiety 'C H2 Br2, C15 H12 N2 O'
_chemical_formula_sum 'C16 H14 Br2 N2 O'
_chemical_formula_weight 410.11
_space_group_crystal_system triclinic
_space_group_IT_number 2
_space_group_name_Hall '-P 1'
_space_group_name_H-M_alt 'P -1'
_atom_sites_solution_hydrogens mixed
_audit_creation_date 2024-05-09
_audit_creation_method
;
Olex2 1.5
(compiled 2023.03.06 svn.rbb2c1857 for OlexSys, GUI svn.r6748)
;
_audit_update_record
;
2024-11-11 deposited with the CCDC.	2024-12-27 downloaded from the CCDC.
;
_cell_angle_alpha 84.17(3)
_cell_angle_beta 67.13(3)
_cell_angle_gamma 66.09(3)
_cell_formula_units_Z 2
_cell_length_a 9.02(2)
_cell_length_b 9.39(2)
_cell_length_c 10.71(3)
_cell_measurement_reflns_used 1000
_cell_measurement_temperature 296.15
_cell_measurement_theta_max 19.52
_cell_measurement_theta_min 2.67
_cell_volume 762(3)
_computing_cell_refinement 'SAINT v8.34A (Bruker, 2013)'
_computing_data_reduction 'SAINT v8.34A (Bruker, 2013)'
_computing_molecular_graphics 'Olex2 1.5 (Dolomanov et al., 2009)'
_computing_publication_material 'Olex2 1.5 (Dolomanov et al., 2009)'
_computing_structure_refinement 'SHELXL 2018/3 (Sheldrick, 2015)'
_computing_structure_solution 'SHELXT 2014/4 (Sheldrick, 2014)'
_diffrn_ambient_temperature 296.15
_diffrn_measured_fraction_theta_full 0.991
_diffrn_measured_fraction_theta_max 0.989
_diffrn_measurement_device_type 'Bruker APEX-II CCD'
_diffrn_measurement_method '\f and \w scans'
_diffrn_radiation_type MoK\a
_diffrn_radiation_wavelength 0.71073
_diffrn_reflns_av_R_equivalents 0.0875
_diffrn_reflns_av_unetI/netI 0.1122
_diffrn_reflns_Laue_measured_fraction_full 0.991
_diffrn_reflns_Laue_measured_fraction_max 0.989
_diffrn_reflns_limit_h_max 11
_diffrn_reflns_limit_h_min -11
_diffrn_reflns_limit_k_max 11
_diffrn_reflns_limit_k_min -11
_diffrn_reflns_limit_l_max 13
_diffrn_reflns_limit_l_min -13
_diffrn_reflns_number 7846
_diffrn_reflns_point_group_measured_fraction_full 0.991
_diffrn_reflns_point_group_measured_fraction_max 0.989
_diffrn_reflns_theta_full 25.242
_diffrn_reflns_theta_max 26.499
_diffrn_reflns_theta_min 2.068
_diffrn_source_current 30.0
_diffrn_source_power 1.5
_diffrn_source_voltage 50.0
_diffrn_standards_number 0
_exptl_absorpt_coefficient_mu 5.314
_exptl_absorpt_correction_T_max 0.7456
_exptl_absorpt_correction_T_min 0.5033
_exptl_absorpt_correction_type multi-scan
_exptl_absorpt_process_details
;
SADABS-2014/5 (Bruker,2014/5) was used for absorption correction.
wR2(int) was 0.0967 before and 0.0493 after correction.
The Ratio of minimum to maximum transmission is 0.6750.
The \l/2 correction factor is 0.00150.
;
_exptl_crystal_colour 'clear whiteish colourless'
_exptl_crystal_colour_lustre clear
_exptl_crystal_colour_modifier whiteish
_exptl_crystal_colour_primary colourless
_exptl_crystal_density_diffrn 1.786
_exptl_crystal_description block
_exptl_crystal_F_000 404
_exptl_crystal_size_max 0.1
_exptl_crystal_size_mid 0.1
_exptl_crystal_size_min 0.1
_refine_diff_density_max 0.403
_refine_diff_density_min -0.403
_refine_diff_density_rms 0.087
_refine_ls_extinction_method none
_refine_ls_goodness_of_fit_ref 0.879
_refine_ls_hydrogen_treatment mixed
_refine_ls_matrix_type full
_refine_ls_number_parameters 242
_refine_ls_number_reflns 3137
_refine_ls_number_restraints 0
_refine_ls_restrained_S_all 0.879
_refine_ls_R_factor_all 0.1132
_refine_ls_R_factor_gt 0.0444
_refine_ls_shift/su_max 0.001
_refine_ls_shift/su_mean 0.000
_refine_ls_structure_factor_coef Fsqd
_refine_ls_weighting_details 'w=1/[\s^2^(Fo^2^)+(0.0326P)^2^] where P=(Fo^2^+2Fc^2^)/3'
_refine_ls_weighting_scheme calc
_refine_ls_wR_factor_gt 0.0802
_refine_ls_wR_factor_ref 0.0999
_reflns_Friedel_coverage 0.000
_reflns_number_gt 1506
_reflns_number_total 3137
_reflns_threshold_expression 'I > 2\s(I)'
_cod_data_source_file d4ce01150c2.cif
_cod_data_source_block 11_a_a
_cod_original_cell_volume 763(3)
_cod_database_code 7249719
_shelx_shelxl_version_number 2018/3
_shelx_space_group_comment
;
The symmetry employed for this shelxl refinement is uniquely defined
by the following loop, which should always be used as a source of
symmetry information in preference to the above space-group names.
They are only intended as comments.
;
_shelx_estimated_absorpt_t_max 0.619
_shelx_estimated_absorpt_t_min 0.619
_olex2_refinement_description
;
1. Fixed Uiso
 At 1.2 times of:
  All C(H) groups
2.a Aromatic/amide H refined with riding coordinates:
 C20(H20)
;
_olex2_submission_special_instructions 'No special instructions were received'

loop_
_space_group_symop_operation_xyz
'x, y, z'
'-x, -y, -z'

loop_
_atom_site_label
_atom_site_type_symbol
_atom_site_fract_x
_atom_site_fract_y
_atom_site_fract_z
_atom_site_U_iso_or_equiv
_atom_site_adp_type
_atom_site_occupancy
_atom_site_site_symmetry_order
_atom_site_calc_flag
_atom_site_refinement_flags_posn
_atom_site_refinement_flags_adp
_atom_site_refinement_flags_occupancy
_atom_site_disorder_assembly
_atom_site_disorder_group
Br1 Br 0.30908(8) 0.98079(7) 0.16222(6) 0.0603(2) Uani 1 1 d . . . . .
Br2 Br 0.29865(10) 1.24368(8) 0.32866(7) 0.0789(3) Uani 1 1 d . . . . .
C31 C 0.2241(10) 1.1987(8) 0.1995(8) 0.0593(18) Uani 1 1 d . . . . .
H31A H 0.268(7) 1.241(6) 0.116(6) 0.058(19) Uiso 1 1 d . . . . .
H31B H 0.098(8) 1.240(6) 0.247(6) 0.07(2) Uiso 1 1 d . . . . .
O2 O 0.5833(5) 0.6226(4) 0.1082(4) 0.0499(10) Uani 1 1 d . . . . .
N004 N 0.6608(5) 0.3722(5) 0.1851(4) 0.0357(10) Uani 1 1 d . . . . .
N005 N 0.6539(5) 0.5587(5) 0.2992(4) 0.0356(10) Uani 1 1 d . . . . .
C16 C 0.7166(6) 0.3016(6) 0.2897(5) 0.0346(12) Uani 1 1 d . . . . .
C17 C 0.7643(7) 0.1522(7) 0.3277(6) 0.0464(15) Uani 1 1 d . . . . .
H17 H 0.776(6) 0.072(6) 0.278(5) 0.066(18) Uiso 1 1 d . . . . .
C18 C 0.8106(8) 0.1220(9) 0.4404(6) 0.0530(17) Uani 1 1 d . . . . .
H18 H 0.827(7) 0.037(6) 0.463(6) 0.049(19) Uiso 1 1 d . . . . .
C19 C 0.8018(8) 0.2401(8) 0.5134(6) 0.0546(17) Uani 1 1 d . . . . .
H19 H 0.844(7) 0.211(6) 0.576(6) 0.065(19) Uiso 1 1 d . . . . .
C20 C 0.7541(7) 0.3905(7) 0.4736(5) 0.0452(14) Uani 1 1 d . . . . .
H20 H 0.751981 0.469075 0.521461 0.054 Uiso 1 1 calc R U . . .
C21 C 0.7097(6) 0.4224(6) 0.3618(5) 0.0360(12) Uani 1 1 d . . . . .
C22 C 0.6508(8) 0.7092(7) 0.3283(6) 0.0414(14) Uani 1 1 d . . . . .
H22A H 0.635(5) 0.710(4) 0.419(4) 0.019(11) Uiso 1 1 d . . . . .
H22B H 0.551(6) 0.786(5) 0.320(5) 0.039(15) Uiso 1 1 d . . . . .
C23 C 0.8197(7) 0.7229(6) 0.2371(5) 0.0361(13) Uani 1 1 d . . . . .
C24 C 0.8245(8) 0.8087(7) 0.1238(6) 0.0447(14) Uani 1 1 d . . . . .
H24 H 0.717(6) 0.869(5) 0.105(5) 0.045(14) Uiso 1 1 d . . . . .
C25 C 0.9821(7) 0.8080(7) 0.0306(6) 0.0453(15) Uani 1 1 d . . . . .
H25 H 0.985(6) 0.872(5) -0.044(5) 0.036(14) Uiso 1 1 d . . . . .
C26 C 1.1365(7) 0.7237(6) 0.0482(5) 0.0369(13) Uani 1 1 d . . . . .
C27 C 1.1309(8) 0.6453(7) 0.1627(6) 0.0472(15) Uani 1 1 d . . . . .
H27 H 1.239(6) 0.589(5) 0.176(4) 0.033(13) Uiso 1 1 d . . . . .
C28 C 0.9740(8) 0.6467(7) 0.2576(6) 0.0479(15) Uani 1 1 d . . . . .
H28 H 0.974(6) 0.575(6) 0.328(5) 0.056(17) Uiso 1 1 d . . . . .
C29 C 0.6881(7) 0.2911(7) 0.0629(5) 0.0407(14) Uani 1 1 d . . . . .
H29A H 0.686(5) 0.188(5) 0.095(4) 0.020(11) Uiso 1 1 d . . . . .
H29B H 0.589(7) 0.350(6) 0.034(6) 0.08(2) Uiso 1 1 d . . . . .
C30 C 0.6276(6) 0.5293(7) 0.1879(5) 0.0407(13) Uani 1 1 d . . . . .

loop_
_atom_site_aniso_label
_atom_site_aniso_U_11
_atom_site_aniso_U_22
_atom_site_aniso_U_33
_atom_site_aniso_U_23
_atom_site_aniso_U_13
_atom_site_aniso_U_12
Br1 0.0775(5) 0.0499(4) 0.0566(4) 0.0053(3) -0.0328(4) -0.0219(3)
Br2 0.1024(6) 0.0868(6) 0.0761(5) 0.0020(4) -0.0486(4) -0.0503(5)
C31 0.057(5) 0.053(4) 0.067(5) -0.004(4) -0.027(4) -0.016(4)
O2 0.065(3) 0.041(2) 0.055(3) 0.012(2) -0.039(2) -0.019(2)
N004 0.039(3) 0.037(3) 0.036(3) 0.004(2) -0.016(2) -0.019(2)
N005 0.035(2) 0.039(3) 0.034(2) 0.006(2) -0.015(2) -0.016(2)
C16 0.036(3) 0.039(3) 0.031(3) 0.008(3) -0.012(2) -0.018(3)
C17 0.053(4) 0.041(4) 0.044(4) 0.005(3) -0.015(3) -0.021(3)
C18 0.058(4) 0.051(5) 0.049(4) 0.019(4) -0.019(3) -0.026(4)
C19 0.059(4) 0.067(5) 0.041(4) 0.014(3) -0.028(3) -0.022(4)
C20 0.046(3) 0.052(4) 0.040(3) 0.010(3) -0.020(3) -0.021(3)
C21 0.032(3) 0.039(3) 0.036(3) 0.005(3) -0.015(3) -0.012(3)
C22 0.044(4) 0.043(4) 0.035(3) -0.001(3) -0.017(3) -0.013(3)
C23 0.046(3) 0.031(3) 0.032(3) -0.004(3) -0.016(3) -0.015(3)
C24 0.050(4) 0.043(4) 0.045(4) 0.003(3) -0.023(3) -0.018(3)
C25 0.048(4) 0.052(4) 0.045(4) 0.012(3) -0.024(3) -0.025(3)
C26 0.046(3) 0.037(3) 0.038(3) 0.007(3) -0.022(3) -0.021(3)
C27 0.043(4) 0.054(4) 0.049(4) 0.010(3) -0.025(3) -0.018(3)
C28 0.058(4) 0.055(4) 0.037(3) 0.015(3) -0.025(3) -0.024(3)
C29 0.041(4) 0.044(4) 0.040(3) 0.007(3) -0.012(3) -0.025(3)
C30 0.033(3) 0.053(4) 0.037(3) -0.002(3) -0.012(3) -0.019(3)

loop_
_atom_type_symbol
_atom_type_description
_atom_type_scat_dispersion_real
_atom_type_scat_dispersion_imag
_atom_type_scat_source
C C 0.0033 0.0016 'International Tables Vol C Tables 4.2.6.8 and 6.1.1.4'
H H 0.0000 0.0000 'International Tables Vol C Tables 4.2.6.8 and 6.1.1.4'
Br Br -0.2901 2.4595 'International Tables Vol C Tables 4.2.6.8 and 6.1.1.4'
N N 0.0061 0.0033 'International Tables Vol C Tables 4.2.6.8 and 6.1.1.4'
O O 0.0106 0.0060 'International Tables Vol C Tables 4.2.6.8 and 6.1.1.4'

loop_
_geom_angle_atom_site_label_1
_geom_angle_atom_site_label_2
_geom_angle_atom_site_label_3
_geom_angle
_geom_angle_site_symmetry_1
_geom_angle_site_symmetry_3
_geom_angle_publ_flag
Br1 C31 Br2 111.6(4) . . ?
Br1 C31 H31A 107(3) . . ?
Br1 C31 H31B 109(3) . . ?
Br2 C31 H31A 110(3) . . ?
Br2 C31 H31B 102(3) . . ?
H31A C31 H31B 117(5) . . ?
C16 N004 C29 125.9(5) . . ?
C30 N004 C16 110.3(4) . . ?
C30 N004 C29 120.8(4) . . ?
C21 N005 C22 126.5(4) . . ?
C30 N005 C21 110.2(4) . . ?
C30 N005 C22 122.5(5) . . ?
N004 C16 C21 105.7(5) . . ?
C17 C16 N004 132.2(4) . . ?
C17 C16 C21 122.1(5) . . ?
C16 C17 H17 123(4) . . ?
C16 C17 C18 117.2(5) . . ?
C18 C17 H17 120(4) . . ?
C17 C18 H18 114(4) . . ?
C19 C18 C17 121.2(7) . . ?
C19 C18 H18 125(4) . . ?
C18 C19 H19 115(4) . . ?
C20 C19 C18 121.0(6) . . ?
C20 C19 H19 123(4) . . ?
C19 C20 H20 120.7 . . ?
C21 C20 C19 118.6(5) . . ?
C21 C20 H20 120.7 . . ?
N005 C21 C16 107.7(5) . . ?
C20 C21 N005 132.5(5) . . ?
C20 C21 C16 119.8(5) . . ?
N005 C22 H22A 105(2) . . ?
N005 C22 H22B 107(3) . . ?
N005 C22 C23 110.3(4) . . ?
H22A C22 H22B 107(4) . . ?
C23 C22 H22A 112(2) . . ?
C23 C22 H22B 114(3) . . ?
C24 C23 C22 119.5(5) . . ?
C28 C23 C22 122.6(5) . . ?
C28 C23 C24 117.8(5) . . ?
C23 C24 H24 121(3) . . ?
C25 C24 C23 120.3(5) . . ?
C25 C24 H24 118(3) . . ?
C24 C25 H25 121(3) . . ?
C26 C25 C24 121.2(6) . . ?
C26 C25 H25 118(3) . . ?
C25 C26 C29 120.6(5) . 2_765 ?
C27 C26 C25 118.6(5) . . ?
C27 C26 C29 120.7(5) . 2_765 ?
C26 C27 H27 118(3) . . ?
C26 C27 C28 120.9(6) . . ?
C28 C27 H27 121(3) . . ?
C23 C28 C27 121.1(6) . . ?
C23 C28 H28 117(3) . . ?
C27 C28 H28 120(3) . . ?
N004 C29 C26 109.4(4) . 2_765 ?
N004 C29 H29A 103(2) . . ?
N004 C29 H29B 109(3) . . ?
C26 C29 H29A 113(2) 2_765 . ?
C26 C29 H29B 111(3) 2_765 . ?
H29A C29 H29B 111(4) . . ?
O2 C30 N004 126.9(5) . . ?
O2 C30 N005 127.1(5) . . ?
N005 C30 N004 106.0(5) . . ?

loop_
_geom_bond_atom_site_label_1
_geom_bond_atom_site_label_2
_geom_bond_distance
_geom_bond_site_symmetry_2
_geom_bond_publ_flag
Br1 C31 1.896(8) . ?
Br2 C31 1.902(7) . ?
C31 H31A 0.95(5) . ?
C31 H31B 0.97(5) . ?
O2 C30 1.219(6) . ?
N004 C16 1.401(7) . ?
N004 C29 1.468(7) . ?
N004 C30 1.384(7) . ?
N005 C21 1.382(6) . ?
N005 C22 1.465(7) . ?
N005 C30 1.377(6) . ?
C16 C17 1.361(8) . ?
C16 C21 1.404(7) . ?
C17 H17 0.91(5) . ?
C17 C18 1.393(9) . ?
C18 H18 0.78(5) . ?
C18 C19 1.380(9) . ?
C19 H19 0.86(5) . ?
C19 C20 1.375(8) . ?
C20 H20 0.9300 . ?
C20 C21 1.374(7) . ?
C22 H22A 0.93(4) . ?
C22 H22B 0.93(4) . ?
C22 C23 1.506(8) . ?
C23 C24 1.383(7) . ?
C23 C28 1.377(8) . ?
C24 H24 0.99(5) . ?
C24 C25 1.381(8) . ?
C25 H25 0.94(5) . ?
C25 C26 1.372(7) . ?
C26 C27 1.360(8) . ?
C26 C29 1.526(8) 2_765 ?
C27 H27 0.96(4) . ?
C27 C28 1.380(8) . ?
C28 H28 0.96(5) . ?
C29 H29A 1.00(4) . ?
C29 H29B 0.99(6) . ?

loop_
_geom_torsion_atom_site_label_1
_geom_torsion_atom_site_label_2
_geom_torsion_atom_site_label_3
_geom_torsion_atom_site_label_4
_geom_torsion
_geom_torsion_site_symmetry_1
_geom_torsion_site_symmetry_2
_geom_torsion_site_symmetry_3
_geom_torsion_site_symmetry_4
_geom_torsion_publ_flag
N004 C16 C17 C18 -178.8(5) . . . . ?
N004 C16 C21 N005 -0.8(5) . . . . ?
N004 C16 C21 C20 178.8(4) . . . . ?
N005 C22 C23 C24 100.4(6) . . . . ?
N005 C22 C23 C28 -76.2(6) . . . . ?
C16 N004 C29 C26 -88.7(6) . . . 2_765 ?
C16 N004 C30 O2 177.2(5) . . . . ?
C16 N004 C30 N005 -3.1(5) . . . . ?
C16 C17 C18 C19 2.4(9) . . . . ?
C17 C16 C21 N005 -178.8(4) . . . . ?
C17 C16 C21 C20 0.8(7) . . . . ?
C17 C18 C19 C20 -2.8(9) . . . . ?
C18 C19 C20 C21 2.1(8) . . . . ?
C19 C20 C21 N005 178.5(5) . . . . ?
C19 C20 C21 C16 -1.0(7) . . . . ?
C21 N005 C22 C23 91.7(6) . . . . ?
C21 N005 C30 O2 -177.7(5) . . . . ?
C21 N005 C30 N004 2.5(5) . . . . ?
C21 C16 C17 C18 -1.4(8) . . . . ?
C22 N005 C21 C16 -171.0(4) . . . . ?
C22 N005 C21 C20 9.5(8) . . . . ?
C22 N005 C30 O2 -7.3(7) . . . . ?
C22 N005 C30 N004 172.9(4) . . . . ?
C22 C23 C24 C25 -172.5(5) . . . . ?
C22 C23 C28 C27 171.5(5) . . . . ?
C23 C24 C25 C26 -0.4(8) . . . . ?
C24 C23 C28 C27 -5.2(8) . . . . ?
C24 C25 C26 C27 -2.7(8) . . . . ?
C24 C25 C26 C29 173.0(5) . . . 2_765 ?
C25 C26 C27 C28 1.8(8) . . . . ?
C26 C27 C28 C23 2.2(8) . . . . ?
C28 C23 C24 C25 4.3(7) . . . . ?
C29 N004 C16 C17 -19.3(8) . . . . ?
C29 N004 C16 C21 163.0(4) . . . . ?
C29 N004 C30 O2 15.5(7) . . . . ?
C29 N004 C30 N005 -164.8(4) . . . . ?
C29 C26 C27 C28 -173.9(5) 2_765 . . . ?
C30 N004 C16 C17 -179.8(5) . . . . ?
C30 N004 C16 C21 2.5(5) . . . . ?
C30 N004 C29 C26 70.0(6) . . . 2_765 ?
C30 N005 C21 C16 -1.1(5) . . . . ?
C30 N005 C21 C20 179.4(5) . . . . ?
C30 N005 C22 C23 -77.0(6) . . . . ?
